data_7212049
loop_
_publ_author_name
'Liu, Qing-Xiang'
'Yang, Xiao-Qiong'
'Zhao, Xiao-Jun'
'Ge, Shu-Sheng'
'Liu, Shu-Wen'
'Zang, Yan'
'Song, Hai-bin'
'Guo, Jian-Hua'
'Wang, Xiu-Guang'

_publ_section_title
;
 Macrocyclic dinuclear silver(i) complexes based on bis(N-heterocyclic
 carbene) ligands: synthesis and structural studies
;
_journal_issue 7
_journal_name_full CrystEngComm
_journal_page_first 2245
_journal_paper_doi 10.1039/b919007d
_journal_volume 12
_journal_year 2010
_chemical_formula_sum 'C48 H52 Ag2 F12 N8 P2'
_chemical_formula_weight 1246.66
_chemical_name_systematic
;
?
;
_space_group_IT_number 2
_symmetry_cell_setting triclinic
_symmetry_space_group_name_Hall '-P 1'
_symmetry_space_group_name_H-M 'P -1'
_atom_sites_solution_hydrogens geom
_atom_sites_solution_primary direct
_atom_sites_solution_secondary difmap
_audit_creation_method SHELXL-97
_cell_angle_alpha 110.703(7)
_cell_angle_beta 92.506(7)
_cell_angle_gamma 108.340(5)
_cell_formula_units_Z 1
_cell_length_a 8.531(3)
_cell_length_b 12.021(3)
_cell_length_c 14.501(6)
_cell_measurement_reflns_used 2967
_cell_measurement_temperature 296(2)
_cell_measurement_theta_max 24.57
_cell_measurement_theta_min 2.55
_cell_volume 1300.1(8)
_computing_cell_refinement 'Bruker SMART'
_computing_data_collection 'Bruker SMART'
_computing_data_reduction 'Bruker SAINT'
_computing_molecular_graphics 'Bruker SHELXTL'
_computing_publication_material 'Bruker SHELXTL'
_computing_structure_refinement 'SHELXL-97 (Sheldrick, 1997)'
_computing_structure_solution 'SHELXS-97 (Sheldrick, 1990)'
_diffrn_ambient_temperature 296(2)
_diffrn_measured_fraction_theta_full 0.991
_diffrn_measured_fraction_theta_max 0.991
_diffrn_measurement_device_type 'CCD area detector'
_diffrn_measurement_method 'phi and omega scans'
_diffrn_radiation_monochromator graphite
_diffrn_radiation_source 'fine-focus sealed tube'
_diffrn_radiation_type MoK\a
_diffrn_radiation_wavelength 0.71073
_diffrn_reflns_av_R_equivalents 0.0125
_diffrn_reflns_av_sigmaI/netI 0.0262
_diffrn_reflns_limit_h_max 10
_diffrn_reflns_limit_h_min -7
_diffrn_reflns_limit_k_max 14
_diffrn_reflns_limit_k_min -14
_diffrn_reflns_limit_l_max 15
_diffrn_reflns_limit_l_min -17
_diffrn_reflns_number 6608
_diffrn_reflns_theta_full 25.03
_diffrn_reflns_theta_max 25.03
_diffrn_reflns_theta_min 1.52
_exptl_absorpt_coefficient_mu 0.900
_exptl_absorpt_correction_T_max 0.850
_exptl_absorpt_correction_T_min 0.806
_exptl_absorpt_correction_type multi-scan
_exptl_absorpt_process_details SADABS
_exptl_crystal_colour COLORLESS
_exptl_crystal_density_diffrn 1.592
_exptl_crystal_density_meas ?
_exptl_crystal_density_method 'not measured'
_exptl_crystal_description BLOCK
_exptl_crystal_F_000 628
_exptl_crystal_size_max 0.24
_exptl_crystal_size_mid 0.22
_exptl_crystal_size_min 0.18
_refine_diff_density_max 0.802
_refine_diff_density_min -0.535
_refine_diff_density_rms 0.073
_refine_ls_extinction_method none
_refine_ls_goodness_of_fit_ref 1.038
_refine_ls_hydrogen_treatment constr
_refine_ls_matrix_type full
_refine_ls_number_parameters 325
_refine_ls_number_reflns 4543
_refine_ls_number_restraints 0
_refine_ls_restrained_S_all 1.038
_refine_ls_R_factor_all 0.0577
_refine_ls_R_factor_gt 0.0475
_refine_ls_shift/su_max 0.001
_refine_ls_shift/su_mean 0.000
_refine_ls_structure_factor_coef Fsqd
_refine_ls_weighting_details 'calc w=1/[\s^2^(Fo^2^)+(0.0784P)^2^+1.3958P] where P=(Fo^2^+2Fc^2^)/3'
_refine_ls_weighting_scheme calc
_refine_ls_wR_factor_gt 0.1308
_refine_ls_wR_factor_ref 0.1411
_reflns_number_gt 3792
_reflns_number_total 4585
_reflns_threshold_expression >2sigma(I)
_cod_data_source_file b919007d.txt
_cod_data_source_block 080314a
_cod_depositor_comments
;
The following automatic conversions were performed:

'_symmetry_cell_setting' value 'Triclinic' changed to 'triclinic'
according to /home/saulius/struct/CIF-dictionaries/cif_core.dic
dictionary named 'cif_core.dic' version 2.4.2 from
2011-04-26.

'_exptl_absorpt_correction_type' value 'MULTI-SCAN'
changed to 'multi-scan' according to
/home/saulius/struct/CIF-dictionaries/cif_core.dic dictionary named
'cif_core.dic' version 2.4.2 from 2011-04-26.

Automatic conversion script
Id: cif_fix_values 1891 2012-01-12 08:04:46Z andrius 

The following automatic conversions were performed:

'_exptl_crystal_density_meas' value 'NONE' was changed to '?' - the
value is perceived as not measured.

Automatic conversion script
Id: cif_fix_values 3008 2015-01-20 13:52:24Z robertas 
;
_cod_original_sg_symbol_H-M P-1
_cod_database_code 7212049

loop_
_symmetry_equiv_pos_as_xyz
'x, y, z'
'-x, -y, -z'

loop_
_atom_site_label
_atom_site_type_symbol
_atom_site_fract_x
_atom_site_fract_y
_atom_site_fract_z
_atom_site_U_iso_or_equiv
_atom_site_adp_type
_atom_site_occupancy
_atom_site_symmetry_multiplicity
_atom_site_calc_flag
_atom_site_refinement_flags
Ag1 Ag 0.38845(5) 0.33068(3) 0.68629(3) 0.06230(17) Uani 1 1 d .
N1 N 0.5492(5) 0.1263(4) 0.6520(3) 0.0632(10) Uani 1 1 d .
N2 N 0.6797(5) 0.2567(4) 0.5895(3) 0.0626(10) Uani 1 1 d .
N3 N 0.8001(6) 0.4758(4) 0.2612(3) 0.0671(11) Uani 1 1 d .
N4 N 0.9146(6) 0.6308(4) 0.2180(3) 0.0700(11) Uani 1 1 d .
C1 C 0.5535(11) 0.2077(7) 0.8889(6) 0.113(2) Uani 1 1 d .
H1 H 0.5153 0.2680 0.8794 0.135 Uiso 1 1 calc R
C2 C 0.6370(15) 0.2339(9) 0.9811(7) 0.139(4) Uani 1 1 d .
H2 H 0.6597 0.3130 1.0323 0.166 Uiso 1 1 calc R
C3 C 0.6852(14) 0.1485(11) 0.9980(7) 0.140(3) Uani 1 1 d .
H3 H 0.7373 0.1648 1.0614 0.169 Uiso 1 1 calc R
C4 C 0.6579(16) 0.0362(11) 0.9214(8) 0.160(4) Uani 1 1 d .
H4 H 0.6931 -0.0243 0.9328 0.192 Uiso 1 1 calc R
C5 C 0.5801(12) 0.0093(7) 0.8280(6) 0.118(3) Uani 1 1 d .
H5 H 0.5649 -0.0680 0.7763 0.142 Uiso 1 1 calc R
C6 C 0.5251(7) 0.0948(5) 0.8104(4) 0.0690(13) Uani 1 1 d .
C7 C 0.4360(7) 0.0665(5) 0.7086(5) 0.0789(15) Uani 1 1 d .
H7A H 0.3905 -0.0248 0.6714 0.095 Uiso 1 1 calc R
H7B H 0.3431 0.0973 0.7160 0.095 Uiso 1 1 calc R
C8 C 0.6707(8) 0.0845(6) 0.6107(4) 0.0761(14) Uani 1 1 d .
H8 H 0.6923 0.0133 0.6106 0.091 Uiso 1 1 calc R
C9 C 0.7534(7) 0.1656(6) 0.5702(4) 0.0767(15) Uani 1 1 d .
H9 H 0.8424 0.1612 0.5360 0.092 Uiso 1 1 calc R
C10 C 0.5538(6) 0.2334(4) 0.6397(3) 0.0589(11) Uani 1 1 d .
C11 C 0.7335(7) 0.3633(5) 0.5576(4) 0.0719(14) Uani 1 1 d .
H11A H 0.8550 0.3959 0.5670 0.086 Uiso 1 1 calc R
H11B H 0.6982 0.4308 0.5996 0.086 Uiso 1 1 calc R
C12 C 0.6632(6) 0.3270(5) 0.4498(4) 0.0645(12) Uani 1 1 d .
H12A H 0.5448 0.3149 0.4434 0.077 Uiso 1 1 calc R
H12B H 0.6744 0.2471 0.4092 0.077 Uiso 1 1 calc R
C13 C 0.7532(7) 0.4286(5) 0.4113(4) 0.0652(12) Uani 1 1 d .
H13A H 0.7371 0.5072 0.4500 0.078 Uiso 1 1 calc R
H13B H 0.8725 0.4439 0.4214 0.078 Uiso 1 1 calc R
C14 C 0.6924(7) 0.3924(5) 0.3028(4) 0.0747(14) Uani 1 1 d .
H14A H 0.6862 0.3059 0.2657 0.090 Uiso 1 1 calc R
H14B H 0.5802 0.3947 0.2947 0.090 Uiso 1 1 calc R
C15 C 0.9362(8) 0.4566(7) 0.2201(4) 0.0845(17) Uani 1 1 d .
H15 H 0.9724 0.3892 0.2131 0.101 Uiso 1 1 calc R
C16 C 1.0067(8) 0.5525(7) 0.1919(4) 0.0865(18) Uani 1 1 d .
H16 H 1.1000 0.5642 0.1607 0.104 Uiso 1 1 calc R
C17 C 0.7846(6) 0.5832(5) 0.2602(3) 0.0608(11) Uani 1 1 d .
C18 C 0.9426(7) 0.7423(6) 0.1942(4) 0.0789(15) Uani 1 1 d .
H18A H 1.0624 0.7847 0.2011 0.095 Uiso 1 1 calc R
H18B H 0.9010 0.8007 0.2426 0.095 Uiso 1 1 calc R
C19 C 0.8602(6) 0.7148(5) 0.0905(4) 0.0659(12) Uani 1 1 d .
C20 C 0.9030(12) 0.8114(8) 0.0564(6) 0.126(3) Uani 1 1 d .
H20 H 0.9745 0.8923 0.0985 0.151 Uiso 1 1 calc R
C21 C 0.8388(15) 0.7881(11) -0.0419(8) 0.150(4) Uani 1 1 d .
H21 H 0.8742 0.8515 -0.0669 0.180 Uiso 1 1 calc R
C22 C 0.7232(11) 0.6709(10) -0.1012(6) 0.115(3) Uani 1 1 d .
H22 H 0.6713 0.6572 -0.1640 0.138 Uiso 1 1 calc R
C23 C 0.6869(9) 0.5791(7) -0.0684(5) 0.0936(18) Uani 1 1 d .
H23 H 0.6137 0.4986 -0.1100 0.112 Uiso 1 1 calc R
C24 C 0.7556(8) 0.5994(6) 0.0271(4) 0.0854(16) Uani 1 1 d .
H24 H 0.7288 0.5318 0.0479 0.103 Uiso 1 1 calc R
P1 P 0.08988(18) 0.18897(14) 0.34093(12) 0.0719(4) Uani 1 1 d .
F1 F 0.1927(13) 0.3184(5) 0.3435(5) 0.237(4) Uani 1 1 d .
F2 F 0.0255(12) 0.2530(7) 0.4322(6) 0.230(4) Uani 1 1 d .
F3 F -0.0199(10) 0.0601(6) 0.3436(6) 0.212(3) Uani 1 1 d .
F4 F 0.1543(14) 0.1266(9) 0.2544(7) 0.271(5) Uani 1 1 d .
F5 F -0.0510(13) 0.1757(10) 0.2673(8) 0.277(5) Uani 1 1 d .
F6 F 0.2243(9) 0.1945(9) 0.4149(8) 0.247(5) Uani 1 1 d .

loop_
_atom_site_aniso_label
_atom_site_aniso_U_11
_atom_site_aniso_U_22
_atom_site_aniso_U_33
_atom_site_aniso_U_23
_atom_site_aniso_U_13
_atom_site_aniso_U_12
Ag1 0.0673(3) 0.0604(2) 0.0594(2) 0.02407(18) 0.01093(17) 0.02190(18)
N1 0.062(2) 0.054(2) 0.067(2) 0.0215(19) 0.0029(19) 0.0152(19)
N2 0.064(2) 0.062(2) 0.054(2) 0.0194(18) 0.0093(18) 0.0149(19)
N3 0.081(3) 0.072(3) 0.053(2) 0.025(2) 0.001(2) 0.033(2)
N4 0.070(3) 0.087(3) 0.053(2) 0.029(2) 0.009(2) 0.025(2)
C1 0.158(7) 0.081(4) 0.107(6) 0.033(4) 0.014(5) 0.057(5)
C2 0.217(11) 0.104(6) 0.091(6) 0.021(5) 0.015(6) 0.072(7)
C3 0.186(10) 0.163(9) 0.089(5) 0.052(6) 0.013(6) 0.082(8)
C4 0.229(13) 0.162(9) 0.134(8) 0.061(7) 0.003(8) 0.127(10)
C5 0.188(9) 0.094(5) 0.095(5) 0.033(4) 0.018(5) 0.084(6)
C6 0.073(3) 0.059(3) 0.085(4) 0.038(3) 0.030(3) 0.024(2)
C7 0.072(3) 0.058(3) 0.099(4) 0.037(3) 0.011(3) 0.006(3)
C8 0.085(4) 0.072(3) 0.072(3) 0.022(3) 0.008(3) 0.036(3)
C9 0.074(3) 0.093(4) 0.064(3) 0.024(3) 0.017(3) 0.039(3)
C10 0.059(3) 0.050(2) 0.054(2) 0.015(2) 0.005(2) 0.009(2)
C11 0.077(3) 0.066(3) 0.061(3) 0.024(2) 0.013(2) 0.009(3)
C12 0.058(3) 0.061(3) 0.070(3) 0.025(2) 0.001(2) 0.017(2)
C13 0.069(3) 0.059(3) 0.058(3) 0.021(2) 0.006(2) 0.015(2)
C14 0.083(4) 0.069(3) 0.066(3) 0.029(3) -0.009(3) 0.020(3)
C15 0.095(4) 0.105(5) 0.065(3) 0.026(3) 0.004(3) 0.059(4)
C16 0.074(4) 0.127(5) 0.070(4) 0.035(4) 0.019(3) 0.053(4)
C17 0.064(3) 0.069(3) 0.045(2) 0.019(2) 0.001(2) 0.022(2)
C18 0.074(3) 0.087(4) 0.065(3) 0.032(3) 0.014(3) 0.012(3)
C19 0.059(3) 0.081(3) 0.066(3) 0.036(3) 0.019(2) 0.024(3)
C20 0.146(7) 0.100(5) 0.112(6) 0.056(5) -0.019(5) 0.008(5)
C21 0.178(10) 0.157(9) 0.138(8) 0.098(7) 0.002(7) 0.047(8)
C22 0.117(6) 0.150(7) 0.092(5) 0.057(5) -0.003(4) 0.055(6)
C23 0.099(5) 0.104(5) 0.072(4) 0.029(4) -0.001(3) 0.036(4)
C24 0.095(4) 0.084(4) 0.071(4) 0.031(3) 0.005(3) 0.024(3)
P1 0.0652(8) 0.0667(8) 0.0814(9) 0.0201(7) 0.0168(7) 0.0293(7)
F1 0.373(12) 0.094(4) 0.191(6) 0.067(4) 0.070(7) -0.002(5)
F2 0.286(10) 0.207(7) 0.213(7) 0.059(6) 0.164(7) 0.117(7)
F3 0.193(6) 0.121(4) 0.257(8) 0.078(5) -0.005(6) -0.028(4)
F4 0.350(13) 0.245(9) 0.231(9) 0.041(7) 0.176(9) 0.164(9)
F5 0.256(10) 0.264(10) 0.277(10) 0.088(8) -0.119(9) 0.089(8)
F6 0.129(5) 0.304(10) 0.319(11) 0.195(9) -0.061(6) 0.017(6)

loop_
_atom_type_symbol
_atom_type_description
_atom_type_scat_dispersion_real
_atom_type_scat_dispersion_imag
_atom_type_scat_source
C C 0.0033 0.0016 'International Tables Vol C Tables 4.2.6.8 and 6.1.1.4'
H H 0.0000 0.0000 'International Tables Vol C Tables 4.2.6.8 and 6.1.1.4'
N N 0.0061 0.0033 'International Tables Vol C Tables 4.2.6.8 and 6.1.1.4'
F F 0.0171 0.0103 'International Tables Vol C Tables 4.2.6.8 and 6.1.1.4'
P P 0.1023 0.0942 'International Tables Vol C Tables 4.2.6.8 and 6.1.1.4'
Ag Ag -0.8971 1.1015 'International Tables Vol C Tables 4.2.6.8 and 6.1.1.4'

loop_
_geom_angle_atom_site_label_1
_geom_angle_atom_site_label_2
_geom_angle_atom_site_label_3
_geom_angle
_geom_angle_site_symmetry_1
_geom_angle_site_symmetry_3
C17 Ag1 C10 174.70(18) 2_666 .
C10 N1 C8 111.1(4) . .
C10 N1 C7 124.9(4) . .
C8 N1 C7 123.9(5) . .
C10 N2 C9 111.2(5) . .
C10 N2 C11 125.3(5) . .
C9 N2 C11 123.5(5) . .
C17 N3 C15 110.7(5) . .
C17 N3 C14 125.3(5) . .
C15 N3 C14 123.9(5) . .
C17 N4 C16 110.9(5) . .
C17 N4 C18 124.5(5) . .
C16 N4 C18 124.3(5) . .
C2 C1 C6 121.4(7) . .
C2 C1 H1 119.3 . .
C6 C1 H1 119.3 . .
C3 C2 C1 120.6(8) . .
C3 C2 H2 119.7 . .
C1 C2 H2 119.7 . .
C2 C3 C4 118.8(9) . .
C2 C3 H3 120.6 . .
C4 C3 H3 120.6 . .
C3 C4 C5 121.8(8) . .
C3 C4 H4 119.1 . .
C5 C4 H4 119.1 . .
C6 C5 C4 120.0(7) . .
C6 C5 H5 120.0 . .
C4 C5 H5 120.0 . .
C5 C6 C1 117.4(6) . .
C5 C6 C7 121.0(6) . .
C1 C6 C7 121.6(6) . .
N1 C7 C6 111.7(4) . .
N1 C7 H7A 109.3 . .
C6 C7 H7A 109.3 . .
N1 C7 H7B 109.3 . .
C6 C7 H7B 109.3 . .
H7A C7 H7B 107.9 . .
C9 C8 N1 107.0(5) . .
C9 C8 H8 126.5 . .
N1 C8 H8 126.5 . .
C8 C9 N2 106.1(5) . .
C8 C9 H9 126.9 . .
N2 C9 H9 126.9 . .
N2 C10 N1 104.6(4) . .
N2 C10 Ag1 129.9(4) . .
N1 C10 Ag1 125.5(4) . .
N2 C11 C12 112.8(4) . .
N2 C11 H11A 109.0 . .
C12 C11 H11A 109.0 . .
N2 C11 H11B 109.0 . .
C12 C11 H11B 109.0 . .
H11A C11 H11B 107.8 . .
C11 C12 C13 111.6(4) . .
C11 C12 H12A 109.3 . .
C13 C12 H12A 109.3 . .
C11 C12 H12B 109.3 . .
C13 C12 H12B 109.3 . .
H12A C12 H12B 108.0 . .
C14 C13 C12 112.9(4) . .
C14 C13 H13A 109.0 . .
C12 C13 H13A 109.0 . .
C14 C13 H13B 109.0 . .
C12 C13 H13B 109.0 . .
H13A C13 H13B 107.8 . .
N3 C14 C13 112.8(4) . .
N3 C14 H14A 109.0 . .
C13 C14 H14A 109.0 . .
N3 C14 H14B 109.0 . .
C13 C14 H14B 109.0 . .
H14A C14 H14B 107.8 . .
C16 C15 N3 107.3(5) . .
C16 C15 H15 126.3 . .
N3 C15 H15 126.3 . .
C15 C16 N4 106.6(5) . .
C15 C16 H16 126.7 . .
N4 C16 H16 126.7 . .
N3 C17 N4 104.4(4) . .
N3 C17 Ag1 130.4(4) . 2_666
N4 C17 Ag1 125.1(4) . 2_666
N4 C18 C19 114.5(5) . .
N4 C18 H18A 108.6 . .
C19 C18 H18A 108.6 . .
N4 C18 H18B 108.6 . .
C19 C18 H18B 108.6 . .
H18A C18 H18B 107.6 . .
C24 C19 C20 118.0(6) . .
C24 C19 C18 124.0(5) . .
C20 C19 C18 117.8(6) . .
C19 C20 C21 119.9(8) . .
C19 C20 H20 120.0 . .
C21 C20 H20 120.0 . .
C22 C21 C20 119.7(8) . .
C22 C21 H21 120.2 . .
C20 C21 H21 120.2 . .
C23 C22 C21 119.4(7) . .
C23 C22 H22 120.3 . .
C21 C22 H22 120.3 . .
C22 C23 C24 121.3(7) . .
C22 C23 H23 119.4 . .
C24 C23 H23 119.4 . .
C19 C24 C23 121.4(6) . .
C19 C24 H24 119.3 . .
C23 C24 H24 119.3 . .
F4 P1 F2 178.7(6) . .
F4 P1 F5 86.1(7) . .
F2 P1 F5 95.2(7) . .
F4 P1 F6 94.1(7) . .
F2 P1 F6 84.6(6) . .
F5 P1 F6 176.4(5) . .
F4 P1 F1 91.2(5) . .
F2 P1 F1 89.1(5) . .
F5 P1 F1 91.9(6) . .
F6 P1 F1 91.6(5) . .
F4 P1 F3 92.1(6) . .
F2 P1 F3 87.5(5) . .
F5 P1 F3 88.2(5) . .
F6 P1 F3 88.2(5) . .
F1 P1 F3 176.6(5) . .

loop_
_geom_bond_atom_site_label_1
_geom_bond_atom_site_label_2
_geom_bond_distance
_geom_bond_site_symmetry_2
Ag1 C17 2.085(5) 2_666
Ag1 C10 2.092(5) .
N1 C10 1.349(6) .
N1 C8 1.362(7) .
N1 C7 1.474(7) .
N2 C10 1.336(6) .
N2 C9 1.381(7) .
N2 C11 1.461(7) .
N3 C17 1.344(6) .
N3 C15 1.374(8) .
N3 C14 1.452(7) .
N4 C17 1.355(7) .
N4 C16 1.372(7) .
N4 C18 1.453(7) .
C1 C2 1.368(11) .
C1 C6 1.368(9) .
C1 H1 0.9300 .
C2 C3 1.311(12) .
C2 H2 0.9300 .
C3 C4 1.352(12) .
C3 H3 0.9300 .
C4 C5 1.363(12) .
C4 H4 0.9300 .
C5 C6 1.349(9) .
C5 H5 0.9300 .
C6 C7 1.503(8) .
C7 H7A 0.9700 .
C7 H7B 0.9700 .
C8 C9 1.342(8) .
C8 H8 0.9300 .
C9 H9 0.9300 .
C11 C12 1.505(7) .
C11 H11A 0.9700 .
C11 H11B 0.9700 .
C12 C13 1.523(7) .
C12 H12A 0.9700 .
C12 H12B 0.9700 .
C13 C14 1.495(7) .
C13 H13A 0.9700 .
C13 H13B 0.9700 .
C14 H14A 0.9700 .
C14 H14B 0.9700 .
C15 C16 1.332(9) .
C15 H15 0.9300 .
C16 H16 0.9300 .
C17 Ag1 2.085(5) 2_666
C18 C19 1.508(7) .
C18 H18A 0.9700 .
C18 H18B 0.9700 .
C19 C24 1.347(8) .
C19 C20 1.371(9) .
C20 C21 1.400(11) .
C20 H20 0.9300 .
C21 C22 1.375(13) .
C21 H21 0.9300 .
C22 C23 1.307(10) .
C22 H22 0.9300 .
C23 C24 1.386(8) .
C23 H23 0.9300 .
C24 H24 0.9300 .
P1 F4 1.447(6) .
P1 F2 1.501(6) .
P1 F5 1.503(7) .
P1 F6 1.505(6) .
P1 F1 1.513(6) .
P1 F3 1.552(6) .

loop_
_geom_torsion_atom_site_label_1
_geom_torsion_atom_site_label_2
_geom_torsion_atom_site_label_3
_geom_torsion_atom_site_label_4
_geom_torsion
_geom_torsion_site_symmetry_1
_geom_torsion_site_symmetry_4
C6 C1 C2 C3 -3.2(17) . .
C1 C2 C3 C4 3.0(19) . .
C2 C3 C4 C5 -1(2) . .
C3 C4 C5 C6 -1.3(18) . .
C4 C5 C6 C1 1.1(13) . .
C4 C5 C6 C7 -178.8(9) . .
C2 C1 C6 C5 1.1(12) . .
C2 C1 C6 C7 -179.0(8) . .
C10 N1 C7 C6 -102.1(6) . .
C8 N1 C7 C6 73.4(6) . .
C5 C6 C7 N1 -99.7(7) . .
C1 C6 C7 N1 80.4(7) . .
C10 N1 C8 C9 -0.7(6) . .
C7 N1 C8 C9 -176.8(5) . .
N1 C8 C9 N2 0.8(6) . .
C10 N2 C9 C8 -0.6(6) . .
C11 N2 C9 C8 -180.0(5) . .
C9 N2 C10 N1 0.1(5) . .
C11 N2 C10 N1 179.5(4) . .
C9 N2 C10 Ag1 -177.5(4) . .
C11 N2 C10 Ag1 1.9(7) . .
C8 N1 C10 N2 0.4(5) . .
C7 N1 C10 N2 176.4(4) . .
C8 N1 C10 Ag1 178.1(3) . .
C7 N1 C10 Ag1 -5.9(7) . .
C17 Ag1 C10 N2 -172.9(16) 2_666 .
C17 Ag1 C10 N1 10(2) 2_666 .
C10 N2 C11 C12 -98.3(6) . .
C9 N2 C11 C12 81.0(6) . .
N2 C11 C12 C13 -166.0(5) . .
C11 C12 C13 C14 177.0(5) . .
C17 N3 C14 C13 -89.3(6) . .
C15 N3 C14 C13 88.6(6) . .
C12 C13 C14 N3 -168.0(5) . .
C17 N3 C15 C16 -0.5(6) . .
C14 N3 C15 C16 -178.6(5) . .
N3 C15 C16 N4 1.1(6) . .
C17 N4 C16 C15 -1.4(6) . .
C18 N4 C16 C15 -175.5(5) . .
C15 N3 C17 N4 -0.4(5) . .
C14 N3 C17 N4 177.7(4) . .
C15 N3 C17 Ag1 -178.2(4) . 2_666
C14 N3 C17 Ag1 -0.2(7) . 2_666
C16 N4 C17 N3 1.1(5) . .
C18 N4 C17 N3 175.1(4) . .
C16 N4 C17 Ag1 179.1(4) . 2_666
C18 N4 C17 Ag1 -6.9(7) . 2_666
C17 N4 C18 C19 -89.9(6) . .
C16 N4 C18 C19 83.3(7) . .
N4 C18 C19 C24 6.1(8) . .
N4 C18 C19 C20 -169.4(6) . .
C24 C19 C20 C21 -0.3(13) . .
C18 C19 C20 C21 175.5(8) . .
C19 C20 C21 C22 5.0(16) . .
C20 C21 C22 C23 -6.6(16) . .
C21 C22 C23 C24 3.7(13) . .
C20 C19 C24 C23 -2.7(10) . .
C18 C19 C24 C23 -178.3(6) . .
C22 C23 C24 C19 1.0(11) . .
